data_7016358
loop_
_publ_author_name
'Wagner, Michael'
'Dorogov, Konstantin'
'Sch\"urmann, Markus'
'Jurkschat, Klaus'

_publ_section_title
;
 Intramolecularly coordinated heteroleptic organostannylene tungsten
 pentacarbonyl complexes
 4-tBu-2,6-[P(O)(OiPr)(2)](2)C(6)H(2)Sn(X)W(CO)(5) (X = Cl, F, PPh(2),
 PPh(2)[W(CO)(5)]). Syntheses and reactivity.
;
_journal_issue 35
_journal_name_full 'Dalton transactions (Cambridge, England : 2003)'
_journal_page_first 8839
_journal_page_last 8848
_journal_paper_doi 10.1039/c1dt10321k
_journal_volume 40
_journal_year 2011
_chemical_formula_moiety 'C39 H49 O11 P3 Sn W, C7 H8'
_chemical_formula_sum 'C46 H57 O11 P3 Sn W'
_chemical_formula_weight 1181.37
_chemical_name_systematic
;
?
;
_space_group_IT_number 14
_symmetry_cell_setting monoclinic
_symmetry_space_group_name_Hall '-P 2yn'
_symmetry_space_group_name_H-M 'P 1 21/n 1'
_atom_sites_solution_hydrogens geom
_atom_sites_solution_primary direct
_atom_sites_solution_secondary difmap
_audit_creation_method SHELXL-97
_cell_angle_alpha 90.00
_cell_angle_beta 95.285(2)
_cell_angle_gamma 90.00
_cell_formula_units_Z 4
_cell_length_a 11.3682(3)
_cell_length_b 23.9843(6)
_cell_length_c 18.4609(5)
_cell_measurement_reflns_used 14834
_cell_measurement_temperature 173(1)
_cell_measurement_theta_max 28.1708
_cell_measurement_theta_min 1.9918
_cell_volume 5012.1(2)
_computing_cell_refinement
;
CrysAlis RED (Oxford Diffraction, 2008)
;
_computing_data_collection
;
CrysAlis CCD (Oxford Diffraction, 2008)
;
_computing_data_reduction
;
CrysAlis RED (Oxford Diffraction, 2008)
;
_computing_molecular_graphics 'SHELXTL-Plus (Sheldrick, 1991)'
_computing_publication_material 'SHELXL-97 (Sheldrick, 1997)'
_computing_structure_refinement 'SHELXL-97 (Sheldrick, 1997)'
_computing_structure_solution 'SHELXS-97 (Sheldrick, 1990)'
_diffrn_ambient_temperature 173(1)
_diffrn_detector_area_resol_mean 16.0560
_diffrn_measured_fraction_theta_full 0.991
_diffrn_measured_fraction_theta_max 0.991
_diffrn_measurement_device_type 'Xcalibur2 CCD diffractometer'
_diffrn_measurement_method
;
486 frames via \w-rotation (\D\w = 1\%) and two times 30 s
per frame (8 sets at different \k-angles)
;
_diffrn_radiation_monochromator graphite
_diffrn_radiation_source 'fine-focus sealed tube'
_diffrn_radiation_type MoK\a
_diffrn_radiation_wavelength 0.71073
_diffrn_reflns_av_R_equivalents 0.0355
_diffrn_reflns_av_sigmaI/netI 0.0510
_diffrn_reflns_limit_h_max 13
_diffrn_reflns_limit_h_min -13
_diffrn_reflns_limit_k_max 28
_diffrn_reflns_limit_k_min -27
_diffrn_reflns_limit_l_max 21
_diffrn_reflns_limit_l_min -21
_diffrn_reflns_number 26261
_diffrn_reflns_theta_full 25.00
_diffrn_reflns_theta_max 25.00
_diffrn_reflns_theta_min 1.99
_diffrn_standards_decay_% 0
_diffrn_standards_number 0
_exptl_absorpt_coefficient_mu 2.942
_exptl_absorpt_correction_T_max 1.000
_exptl_absorpt_correction_T_min 0.782
_exptl_absorpt_correction_type multi-scan
_exptl_absorpt_process_details
;
CrysAlis RED, Oxford Diffraction Ltd.,
Version 1.171.32.37 (release 24-10-2008 CrysAlis171 .NET)
(compiled Oct 24 2008,09:44:38)
Empirical absorption correction using spherical harmonics,
implemented in SCALE3 ABSPACK scaling algorithm.
;
_exptl_crystal_colour colourless
_exptl_crystal_density_diffrn 1.566
_exptl_crystal_density_meas ?
_exptl_crystal_density_method 'not measured'
_exptl_crystal_description block
_exptl_crystal_F_000 2360
_exptl_crystal_size_max 0.24
_exptl_crystal_size_mid 0.22
_exptl_crystal_size_min 0.06
_refine_diff_density_max 0.862
_refine_diff_density_min -0.504
_refine_diff_density_rms 0.078
_refine_ls_extinction_method none
_refine_ls_goodness_of_fit_ref 0.905
_refine_ls_hydrogen_treatment constr
_refine_ls_matrix_type full
_refine_ls_number_parameters 571
_refine_ls_number_reflns 8755
_refine_ls_number_restraints 0
_refine_ls_restrained_S_all 0.905
_refine_ls_R_factor_all 0.0333
_refine_ls_R_factor_gt 0.0215
_refine_ls_shift/su_max 0.001
_refine_ls_shift/su_mean 0.000
_refine_ls_structure_factor_coef Fsqd
_refine_ls_weighting_details 'calc w=1/[\s^2^(Fo^2^)+(0.0175P)^2^+0.0000P] where P=(Fo^2^+2Fc^2^)/3'
_refine_ls_weighting_scheme calc
_refine_ls_wR_factor_gt 0.0414
_refine_ls_wR_factor_ref 0.0422
_reflns_number_gt 6718
_reflns_number_total 8755
_reflns_threshold_expression >2sigma(I)
_cod_data_source_file c1dt10321k.txt
_cod_data_source_block o0018
_cod_depositor_comments
;
The following automatic conversions were performed:

'_exptl_crystal_density_meas' value 'not measured' was changed to '?'
- the value is perceived as not measured.

Automatic conversion script
Id: cif_fix_values 3008 2015-01-20 13:52:24Z robertas 
;
_cod_original_sg_symbol_Hall -P2yn
_cod_original_sg_symbol_H-M P21/n
_cod_database_code 7016358

loop_
_symmetry_equiv_pos_as_xyz
'x, y, z'
'-x+1/2, y+1/2, -z+1/2'
'-x, -y, -z'
'x-1/2, -y-1/2, z-1/2'

loop_
_atom_site_label
_atom_site_type_symbol
_atom_site_fract_x
_atom_site_fract_y
_atom_site_fract_z
_atom_site_U_iso_or_equiv
_atom_site_adp_type
_atom_site_occupancy
_atom_site_symmetry_multiplicity
_atom_site_calc_flag
_atom_site_refinement_flags
W1 W 0.143470(11) 0.173373(6) 0.064012(7) 0.01722(4) Uani 1 1 d .
Sn1 Sn 0.148454(18) 0.284044(9) 0.106257(11) 0.01560(6) Uani 1 1 d .
P1 P 0.31645(7) 0.29057(4) 0.26300(4) 0.01716(19) Uani 1 1 d .
P2 P -0.11363(7) 0.33627(3) 0.13199(4) 0.01565(19) Uani 1 1 d .
P3 P 0.18923(7) 0.37231(4) 0.03494(4) 0.0207(2) Uani 1 1 d .
O1 O 0.33256(16) 0.28351(9) 0.18448(11) 0.0193(5) Uani 1 1 d .
O1' O 0.41748(16) 0.32486(9) 0.30671(10) 0.0195(5) Uani 1 1 d .
O1" O 0.30991(17) 0.23601(9) 0.30809(11) 0.0218(5) Uani 1 1 d .
O2 O -0.05365(16) 0.30402(9) 0.07687(10) 0.0190(5) Uani 1 1 d .
O2' O -0.15151(16) 0.39643(9) 0.10835(10) 0.0182(5) Uani 1 1 d .
O2" O -0.23170(16) 0.30874(9) 0.15150(11) 0.0180(5) Uani 1 1 d .
O11 O -0.12045(19) 0.18397(11) -0.00986(13) 0.0363(6) Uani 1 1 d .
O12 O 0.0451(2) 0.15147(12) 0.21669(13) 0.0534(8) Uani 1 1 d .
O13 O 0.4069(2) 0.15899(11) 0.13508(12) 0.0402(7) Uani 1 1 d .
O14 O 0.2368(2) 0.20702(11) -0.08739(13) 0.0388(7) Uani 1 1 d .
O15 O 0.1406(2) 0.04550(11) 0.02992(15) 0.0531(8) Uani 1 1 d .
C1 C 0.0969(2) 0.31948(13) 0.20749(15) 0.0143(7) Uani 1 1 d .
C2 C 0.1769(2) 0.32243(13) 0.26981(15) 0.0159(7) Uani 1 1 d .
C3 C 0.1471(3) 0.34921(12) 0.33281(15) 0.0169(7) Uani 1 1 d .
H3A H 0.2022 0.3506 0.3733 0.020 Uiso 1 1 calc R
C4 C 0.0358(2) 0.37406(13) 0.33644(15) 0.0159(7) Uani 1 1 d .
C5 C -0.0437(2) 0.36987(13) 0.27490(15) 0.0156(7) Uani 1 1 d .
H5A H -0.1187 0.3853 0.2758 0.019 Uiso 1 1 calc R
C6 C -0.0143(2) 0.34323(12) 0.21181(15) 0.0145(7) Uani 1 1 d .
C7 C 0.0093(3) 0.40446(14) 0.40570(16) 0.0214(8) Uani 1 1 d .
C8 C 0.0948(3) 0.45312(15) 0.41947(18) 0.0355(9) Uani 1 1 d .
H8A H 0.1745 0.4396 0.4217 0.053 Uiso 1 1 calc R
H8B H 0.0816 0.4707 0.4647 0.053 Uiso 1 1 calc R
H8C H 0.0820 0.4797 0.3806 0.053 Uiso 1 1 calc R
C9 C -0.1175(3) 0.42648(14) 0.40036(17) 0.0279(9) Uani 1 1 d .
H9A H -0.1290 0.4524 0.3608 0.042 Uiso 1 1 calc R
H9B H -0.1316 0.4449 0.4449 0.042 Uiso 1 1 calc R
H9C H -0.1717 0.3959 0.3920 0.042 Uiso 1 1 calc R
C10 C 0.0253(3) 0.36293(15) 0.46972(16) 0.0330(9) Uani 1 1 d .
H10A H 0.1061 0.3508 0.4761 0.049 Uiso 1 1 calc R
H10B H -0.0253 0.3313 0.4595 0.049 Uiso 1 1 calc R
H10C H 0.0051 0.3809 0.5134 0.049 Uiso 1 1 calc R
C11 C -0.0263(3) 0.18127(14) 0.01696(17) 0.0225(8) Uani 1 1 d .
C12 C 0.0812(3) 0.15938(14) 0.16192(19) 0.0295(9) Uani 1 1 d .
C13 C 0.3121(3) 0.16501(14) 0.10926(17) 0.0254(8) Uani 1 1 d .
C14 C 0.2038(3) 0.19481(14) -0.03304(18) 0.0232(8) Uani 1 1 d .
C15 C 0.1411(3) 0.09253(15) 0.04038(18) 0.0293(9) Uani 1 1 d .
C21 C 0.4025(3) 0.19293(14) 0.31596(18) 0.0256(8) Uani 1 1 d .
H21A H 0.4468 0.1930 0.2729 0.031 Uiso 1 1 calc R
C22 C 0.3384(3) 0.13841(15) 0.32062(19) 0.0381(10) Uani 1 1 d .
H22A H 0.2917 0.1315 0.2755 0.057 Uiso 1 1 calc R
H22B H 0.2879 0.1401 0.3594 0.057 Uiso 1 1 calc R
H22C H 0.3948 0.1089 0.3299 0.057 Uiso 1 1 calc R
C23 C 0.4851(3) 0.20483(17) 0.38274(19) 0.0439(11) Uani 1 1 d .
H23A H 0.5215 0.2406 0.3778 0.066 Uiso 1 1 calc R
H23B H 0.5451 0.1766 0.3881 0.066 Uiso 1 1 calc R
H23C H 0.4415 0.2049 0.4249 0.066 Uiso 1 1 calc R
C24 C 0.4506(3) 0.38039(13) 0.28209(17) 0.0222(8) Uani 1 1 d .
H24A H 0.3873 0.3953 0.2479 0.027 Uiso 1 1 calc R
C25 C 0.5621(3) 0.37421(15) 0.24443(19) 0.0377(10) Uani 1 1 d .
H25A H 0.5481 0.3491 0.2040 0.057 Uiso 1 1 calc R
H25B H 0.6239 0.3596 0.2781 0.057 Uiso 1 1 calc R
H25C H 0.5853 0.4100 0.2272 0.057 Uiso 1 1 calc R
C26 C 0.4650(3) 0.41643(15) 0.34932(19) 0.0395(10) Uani 1 1 d .
H26A H 0.3929 0.4163 0.3726 0.059 Uiso 1 1 calc R
H26B H 0.4832 0.4539 0.3359 0.059 Uiso 1 1 calc R
H26C H 0.5280 0.4021 0.3823 0.059 Uiso 1 1 calc R
C31 C -0.2363(3) 0.24820(14) 0.16614(18) 0.0262(8) Uani 1 1 d .
H31A H -0.1611 0.2312 0.1562 0.031 Uiso 1 1 calc R
C32 C -0.3317(4) 0.22563(19) 0.1149(3) 0.0856(18) Uani 1 1 d .
H32A H -0.3189 0.2367 0.0662 0.128 Uiso 1 1 calc R
H32B H -0.4064 0.2398 0.1270 0.128 Uiso 1 1 calc R
H32C H -0.3319 0.1857 0.1180 0.128 Uiso 1 1 calc R
C33 C -0.2546(5) 0.23990(19) 0.2441(2) 0.0856(18) Uani 1 1 d .
H33A H -0.1907 0.2567 0.2740 0.128 Uiso 1 1 calc R
H33B H -0.2573 0.2007 0.2545 0.128 Uiso 1 1 calc R
H33C H -0.3278 0.2569 0.2543 0.128 Uiso 1 1 calc R
C34 C -0.2055(3) 0.40724(15) 0.03336(16) 0.0270(8) Uani 1 1 d .
H34A H -0.1983 0.3737 0.0038 0.032 Uiso 1 1 calc R
C35 C -0.3330(3) 0.42071(17) 0.03616(19) 0.0435(11) Uani 1 1 d .
H35A H -0.3706 0.3912 0.0606 0.065 Uiso 1 1 calc R
H35B H -0.3702 0.4245 -0.0124 0.065 Uiso 1 1 calc R
H35C H -0.3404 0.4550 0.0621 0.065 Uiso 1 1 calc R
C36 C -0.1352(3) 0.45327(17) 0.0037(2) 0.0472(12) Uani 1 1 d .
H36A H -0.0549 0.4413 0.0020 0.071 Uiso 1 1 calc R
H36B H -0.1372 0.4854 0.0345 0.071 Uiso 1 1 calc R
H36C H -0.1683 0.4626 -0.0445 0.071 Uiso 1 1 calc R
C41 C 0.3118(3) 0.35202(14) -0.01757(17) 0.0215(8) Uani 1 1 d .
C42 C 0.4009(3) 0.31549(15) 0.00571(19) 0.0312(9) Uani 1 1 d .
H42A H 0.4024 0.3002 0.0521 0.037 Uiso 1 1 calc R
C43 C 0.4888(3) 0.30090(16) -0.0387(2) 0.0401(10) Uani 1 1 d .
H43A H 0.5471 0.2754 -0.0226 0.048 Uiso 1 1 calc R
C44 C 0.4884(3) 0.32473(17) -0.1070(2) 0.0426(10) Uani 1 1 d .
H44A H 0.5469 0.3155 -0.1369 0.051 Uiso 1 1 calc R
C45 C 0.4015(3) 0.36212(18) -0.1306(2) 0.0435(11) Uani 1 1 d .
H45A H 0.4020 0.3787 -0.1761 0.052 Uiso 1 1 calc R
C46 C 0.3128(3) 0.37503(16) -0.08615(18) 0.0345(9) Uani 1 1 d .
H46A H 0.2531 0.3996 -0.1029 0.041 Uiso 1 1 calc R
C51 C 0.2587(3) 0.42300(13) 0.10023(16) 0.0199(7) Uani 1 1 d .
C52 C 0.3692(3) 0.44611(14) 0.09469(17) 0.0268(8) Uani 1 1 d .
H52A H 0.4163 0.4321 0.0604 0.032 Uiso 1 1 calc R
C53 C 0.4108(3) 0.48955(15) 0.13910(19) 0.0321(9) Uani 1 1 d .
H53A H 0.4847 0.5048 0.1335 0.039 Uiso 1 1 calc R
C54 C 0.3444(3) 0.51059(14) 0.19149(19) 0.0328(9) Uani 1 1 d .
H54A H 0.3731 0.5396 0.2215 0.039 Uiso 1 1 calc R
C55 C 0.2340(3) 0.48776(15) 0.19869(18) 0.0318(9) Uani 1 1 d .
H55A H 0.1886 0.5011 0.2343 0.038 Uiso 1 1 calc R
C56 C 0.1916(3) 0.44542(14) 0.15334(17) 0.0248(8) Uani 1 1 d .
H56A H 0.1165 0.4313 0.1580 0.030 Uiso 1 1 calc R
C61 C -0.2462(3) 0.05472(15) 0.17121(19) 0.0299(9) Uani 1 1 d .
C62 C -0.3639(3) 0.07109(15) 0.16961(19) 0.0347(9) Uani 1 1 d .
H62A H -0.3968 0.0924 0.1309 0.042 Uiso 1 1 calc R
C63 C -0.4326(3) 0.05625(16) 0.2244(2) 0.0396(10) Uani 1 1 d .
H63A H -0.5109 0.0677 0.2224 0.047 Uiso 1 1 calc R
C64 C -0.3855(3) 0.02472(17) 0.2816(2) 0.0407(10) Uani 1 1 d .
H64A H -0.4318 0.0143 0.3183 0.049 Uiso 1 1 calc R
C65 C -0.2690(3) 0.00862(16) 0.28447(19) 0.0413(10) Uani 1 1 d .
H65A H -0.2361 -0.0125 0.3235 0.050 Uiso 1 1 calc R
C66 C -0.2015(3) 0.02351(15) 0.23006(19) 0.0349(9) Uani 1 1 d .
H66A H -0.1229 0.0122 0.2328 0.042 Uiso 1 1 calc R
C67 C -0.1731(3) 0.06845(18) 0.1099(2) 0.0528(12) Uani 1 1 d .
H67A H -0.0910 0.0685 0.1275 0.079 Uiso 1 1 calc R
H67B H -0.1949 0.1046 0.0908 0.079 Uiso 1 1 calc R
H67C H -0.1868 0.0410 0.0722 0.079 Uiso 1 1 calc R

loop_
_atom_site_aniso_label
_atom_site_aniso_U_11
_atom_site_aniso_U_22
_atom_site_aniso_U_33
_atom_site_aniso_U_23
_atom_site_aniso_U_13
_atom_site_aniso_U_12
W1 0.01933(7) 0.01830(7) 0.01418(7) -0.00180(7) 0.00233(5) 0.00159(7)
Sn1 0.01488(11) 0.01844(12) 0.01358(12) -0.00295(10) 0.00175(9) 0.00054(10)
P1 0.0143(4) 0.0192(5) 0.0173(5) 0.0002(4) -0.0025(3) 0.0014(4)
P2 0.0141(4) 0.0190(5) 0.0135(4) -0.0013(4) -0.0007(3) 0.0012(4)
P3 0.0197(4) 0.0234(5) 0.0186(5) 0.0023(4) -0.0005(3) 0.0001(4)
O1 0.0138(11) 0.0268(13) 0.0171(12) -0.0021(10) 0.0011(9) 0.0032(10)
O1' 0.0194(11) 0.0182(12) 0.0198(12) 0.0039(10) -0.0037(9) -0.0003(11)
O1" 0.0200(12) 0.0178(12) 0.0270(14) 0.0047(10) -0.0005(10) 0.0042(10)
O2 0.0149(11) 0.0264(13) 0.0155(12) -0.0051(10) 0.0004(9) 0.0005(10)
O2' 0.0209(12) 0.0201(12) 0.0129(12) 0.0008(10) -0.0020(9) 0.0016(10)
O2" 0.0138(11) 0.0194(12) 0.0210(13) -0.0003(10) 0.0028(9) -0.0014(10)
O11 0.0233(14) 0.0494(19) 0.0346(15) -0.0006(13) -0.0055(11) -0.0034(13)
O12 0.0536(17) 0.084(2) 0.0252(16) 0.0098(15) 0.0175(13) -0.0114(16)
O13 0.0260(14) 0.064(2) 0.0295(15) -0.0017(13) -0.0023(11) 0.0175(14)
O14 0.0430(15) 0.0555(19) 0.0199(14) 0.0058(13) 0.0130(12) 0.0071(14)
O15 0.071(2) 0.0263(17) 0.063(2) -0.0088(14) 0.0088(15) 0.0005(16)
C1 0.0153(16) 0.0143(17) 0.0139(17) -0.0012(14) 0.0042(12) -0.0030(14)
C2 0.0149(15) 0.0172(17) 0.0152(17) 0.0038(15) -0.0001(12) -0.0007(15)
C3 0.0194(17) 0.0184(17) 0.0119(17) -0.0007(14) -0.0038(13) -0.0025(15)
C4 0.0216(17) 0.0154(17) 0.0109(17) -0.0015(14) 0.0021(13) -0.0026(15)
C5 0.0119(16) 0.0195(17) 0.0162(17) 0.0003(14) 0.0053(12) 0.0036(15)
C6 0.0130(16) 0.0142(17) 0.0160(17) -0.0003(13) -0.0011(12) 0.0004(13)
C7 0.0253(19) 0.0243(19) 0.0148(18) -0.0069(15) 0.0027(14) -0.0003(16)
C8 0.040(2) 0.036(2) 0.031(2) -0.0173(18) 0.0062(17) -0.0020(19)
C9 0.033(2) 0.031(2) 0.021(2) -0.0074(16) 0.0073(15) 0.0004(17)
C10 0.040(2) 0.044(2) 0.0150(19) 0.0015(17) 0.0061(15) 0.008(2)
C11 0.027(2) 0.023(2) 0.0180(18) -0.0006(16) 0.0066(15) -0.0054(17)
C12 0.0247(19) 0.034(2) 0.029(2) -0.0022(18) -0.0004(16) -0.0021(17)
C13 0.027(2) 0.034(2) 0.0168(18) -0.0069(16) 0.0079(15) 0.0074(18)
C14 0.0240(19) 0.0234(19) 0.022(2) -0.0053(16) 0.0007(15) 0.0032(16)
C15 0.037(2) 0.020(2) 0.031(2) -0.0097(17) 0.0019(17) -0.0067(18)
C21 0.0231(19) 0.0243(19) 0.029(2) 0.0011(16) 0.0016(15) 0.0066(16)
C22 0.046(2) 0.025(2) 0.042(2) 0.0075(18) -0.0023(18) 0.004(2)
C23 0.046(2) 0.042(3) 0.040(3) 0.005(2) -0.0179(19) 0.008(2)
C24 0.0219(18) 0.0185(19) 0.0249(19) 0.0035(16) -0.0058(14) -0.0002(16)
C25 0.033(2) 0.034(2) 0.048(3) 0.0050(19) 0.0101(18) -0.0058(19)
C26 0.049(2) 0.029(2) 0.041(2) -0.0091(19) 0.0040(19) -0.012(2)
C31 0.0229(19) 0.0187(19) 0.038(2) 0.0031(17) 0.0087(16) -0.0009(16)
C32 0.112(4) 0.042(3) 0.092(4) 0.010(3) -0.045(3) -0.039(3)
C33 0.172(6) 0.044(3) 0.041(3) 0.020(2) 0.013(3) -0.010(4)
C34 0.037(2) 0.030(2) 0.0131(18) -0.0017(16) -0.0052(15) 0.0063(18)
C35 0.029(2) 0.061(3) 0.038(2) 0.008(2) -0.0118(17) -0.003(2)
C36 0.041(2) 0.056(3) 0.045(3) 0.032(2) 0.0085(19) 0.005(2)
C41 0.0225(18) 0.0229(19) 0.0192(19) -0.0019(15) 0.0026(14) -0.0073(16)
C42 0.027(2) 0.038(2) 0.030(2) 0.0053(18) 0.0109(16) -0.0023(18)
C43 0.031(2) 0.037(2) 0.054(3) 0.006(2) 0.0130(19) 0.0068(19)
C44 0.047(2) 0.049(3) 0.036(2) -0.005(2) 0.0236(19) -0.004(2)
C45 0.055(3) 0.054(3) 0.024(2) 0.004(2) 0.0127(19) -0.005(2)
C46 0.037(2) 0.041(2) 0.025(2) 0.0026(19) 0.0010(16) -0.003(2)
C51 0.0194(17) 0.0159(18) 0.0238(19) 0.0062(15) -0.0018(14) 0.0029(15)
C52 0.0233(19) 0.028(2) 0.029(2) -0.0003(17) 0.0006(15) 0.0016(17)
C53 0.027(2) 0.027(2) 0.040(2) 0.0022(19) -0.0071(17) -0.0052(18)
C54 0.044(2) 0.019(2) 0.033(2) -0.0040(17) -0.0090(18) 0.0052(19)
C55 0.039(2) 0.027(2) 0.029(2) -0.0025(17) 0.0025(17) 0.0080(19)
C56 0.0269(19) 0.0193(19) 0.028(2) 0.0046(16) 0.0023(15) 0.0030(16)
C61 0.036(2) 0.020(2) 0.033(2) -0.0020(17) 0.0018(17) -0.0068(18)
C62 0.039(2) 0.025(2) 0.038(2) 0.0089(18) -0.0059(18) 0.0057(19)
C63 0.032(2) 0.036(2) 0.050(3) 0.001(2) 0.0045(19) 0.005(2)
C64 0.044(2) 0.046(3) 0.034(2) 0.002(2) 0.0113(19) -0.006(2)
C65 0.056(3) 0.038(3) 0.028(2) 0.0124(19) -0.0043(19) 0.001(2)
C66 0.027(2) 0.034(2) 0.042(2) 0.000(2) -0.0048(17) 0.0060(18)
C67 0.051(3) 0.061(3) 0.048(3) 0.011(2) 0.011(2) -0.012(2)

loop_
_atom_type_symbol
_atom_type_description
_atom_type_scat_dispersion_real
_atom_type_scat_dispersion_imag
_atom_type_scat_source
C C 0.0033 0.0016 'International Tables Vol C Tables 4.2.6.8 and 6.1.1.4'
H H 0.0000 0.0000 'International Tables Vol C Tables 4.2.6.8 and 6.1.1.4'
O O 0.0106 0.0060 'International Tables Vol C Tables 4.2.6.8 and 6.1.1.4'
P P 0.1023 0.0942 'International Tables Vol C Tables 4.2.6.8 and 6.1.1.4'
Sn Sn -0.6537 1.4246 'International Tables Vol C Tables 4.2.6.8 and 6.1.1.4'
W W -0.8490 6.8722 'International Tables Vol C Tables 4.2.6.8 and 6.1.1.4'

loop_
_geom_angle_atom_site_label_1
_geom_angle_atom_site_label_2
_geom_angle_atom_site_label_3
_geom_angle
C15 W1 C12 92.04(14)
C15 W1 C13 89.24(14)
C12 W1 C13 90.61(12)
C15 W1 C14 92.97(13)
C12 W1 C14 174.93(14)
C13 W1 C14 90.30(12)
C15 W1 C11 90.24(14)
C12 W1 C11 90.05(12)
C13 W1 C11 179.17(13)
C14 W1 C11 89.08(12)
C15 W1 Sn1 176.32(10)
C12 W1 Sn1 84.68(10)
C13 W1 Sn1 89.13(10)
C14 W1 Sn1 90.34(9)
C11 W1 Sn1 91.42(9)
C1 Sn1 O2 77.60(9)
C1 Sn1 O1 77.15(9)
O2 Sn1 O1 154.70(6)
C1 Sn1 P3 101.20(8)
O2 Sn1 P3 86.13(5)
O1 Sn1 P3 97.07(5)
C1 Sn1 W1 127.97(8)
O2 Sn1 W1 97.80(5)
O1 Sn1 W1 99.01(5)
P3 Sn1 W1 130.48(2)
O1 P1 O1" 116.22(12)
O1 P1 O1' 114.19(11)
O1" P1 O1' 103.52(12)
O1 P1 C2 108.00(12)
O1" P1 C2 103.70(12)
O1' P1 C2 110.70(13)
O2 P2 O2' 114.92(12)
O2 P2 O2" 113.15(12)
O2' P2 O2" 103.55(11)
O2 P2 C6 108.56(13)
O2' P2 C6 106.45(13)
O2" P2 C6 109.92(12)
C41 P3 C51 102.73(14)
C41 P3 Sn1 103.59(11)
C51 P3 Sn1 107.29(10)
P1 O1 Sn1 113.69(10)
C24 O1' P1 120.76(18)
C21 O1" P1 125.02(18)
P2 O2 Sn1 116.40(11)
C34 O2' P2 120.22(19)
C31 O2" P2 120.09(18)
C6 C1 C2 117.1(3)
C6 C1 Sn1 121.6(2)
C2 C1 Sn1 121.2(2)
C3 C2 C1 121.2(3)
C3 C2 P1 122.9(2)
C1 C2 P1 115.9(2)
C2 C3 C4 121.5(3)
C5 C4 C3 116.8(3)
C5 C4 C7 123.8(3)
C3 C4 C7 119.4(3)
C4 C5 C6 121.8(3)
C5 C6 C1 121.5(3)
C5 C6 P2 123.5(2)
C1 C6 P2 115.0(2)
C8 C7 C4 109.5(2)
C8 C7 C9 109.2(3)
C4 C7 C9 111.6(2)
C8 C7 C10 109.8(3)
C4 C7 C10 108.4(3)
C9 C7 C10 108.4(2)
O11 C11 W1 177.9(3)
O12 C12 W1 179.3(3)
O13 C13 W1 178.4(3)
O14 C14 W1 179.5(3)
O15 C15 W1 177.0(3)
O1" C21 C22 105.7(2)
O1" C21 C23 109.5(3)
C22 C21 C23 112.8(3)
O1' C24 C25 107.7(3)
O1' C24 C26 106.1(2)
C25 C24 C26 113.8(3)
C32 C31 O2" 106.2(3)
C32 C31 C33 114.3(4)
O2" C31 C33 108.6(3)
O2' C34 C35 109.0(2)
O2' C34 C36 106.4(3)
C35 C34 C36 114.0(3)
C42 C41 C46 118.2(3)
C42 C41 P3 125.2(2)
C46 C41 P3 116.6(3)
C41 C42 C43 121.5(3)
C44 C43 C42 119.3(4)
C45 C44 C43 120.0(3)
C44 C45 C46 119.8(3)
C41 C46 C45 121.2(4)
C52 C51 C56 116.9(3)
C52 C51 P3 123.6(2)
C56 C51 P3 118.9(2)
C53 C52 C51 121.4(3)
C54 C53 C52 120.9(3)
C53 C54 C55 118.8(3)
C56 C55 C54 120.2(3)
C55 C56 C51 121.7(3)
C66 C61 C62 117.0(3)
C66 C61 C67 121.6(3)
C62 C61 C67 121.3(3)
C63 C62 C61 121.3(3)
C64 C63 C62 120.1(3)
C63 C64 C65 119.4(3)
C66 C65 C64 120.2(4)
C65 C66 C61 122.0(3)

loop_
_geom_bond_atom_site_label_1
_geom_bond_atom_site_label_2
_geom_bond_distance
W1 C15 1.987(3)
W1 C12 2.029(3)
W1 C13 2.030(3)
W1 C14 2.042(3)
W1 C11 2.051(3)
W1 Sn1 2.7657(3)
Sn1 C1 2.182(3)
Sn1 O2 2.3607(19)
Sn1 O1 2.4308(19)
Sn1 P3 2.5577(9)
P1 O1 1.487(2)
P1 O1" 1.556(2)
P1 O1' 1.574(2)
P1 C2 1.776(3)
P2 O2 1.492(2)
P2 O2' 1.557(2)
P2 O2" 1.567(2)
P2 C6 1.780(3)
P3 C41 1.835(3)
P3 C51 1.838(3)
O1' C24 1.467(4)
O1" C21 1.472(4)
O2' C34 1.485(3)
O2" C31 1.479(4)
O11 C11 1.139(4)
O12 C12 1.142(4)
O13 C13 1.147(4)
O14 C14 1.142(3)
O15 C15 1.144(4)
C1 C6 1.396(4)
C1 C2 1.401(4)
C2 C3 1.397(4)
C3 C4 1.406(4)
C4 C5 1.389(4)
C4 C7 1.526(4)
C5 C6 1.396(4)
C7 C8 1.525(4)
C7 C9 1.531(4)
C7 C10 1.544(4)
C21 C22 1.503(4)
C21 C23 1.507(4)
C24 C25 1.508(4)
C24 C26 1.509(4)
C31 C32 1.475(5)
C31 C33 1.487(5)
C34 C35 1.491(4)
C34 C36 1.496(5)
C41 C42 1.377(4)
C41 C46 1.382(4)
C42 C43 1.395(4)
C43 C44 1.383(5)
C44 C45 1.375(5)
C45 C46 1.392(4)
C51 C52 1.385(4)
C51 C56 1.404(4)
C52 C53 1.382(4)
C53 C54 1.376(4)
C54 C55 1.387(4)
C55 C56 1.375(4)
C61 C66 1.377(5)
C61 C62 1.392(4)
C61 C67 1.501(4)
C62 C63 1.380(5)
C63 C64 1.368(5)
C64 C65 1.376(5)
C65 C66 1.367(5)

loop_
_geom_torsion_atom_site_label_1
_geom_torsion_atom_site_label_2
_geom_torsion_atom_site_label_3
_geom_torsion_atom_site_label_4
_geom_torsion
C15 W1 Sn1 C1 -27.2(15)
C12 W1 Sn1 C1 -0.28(13)
C13 W1 Sn1 C1 -90.97(13)
C14 W1 Sn1 C1 178.73(13)
C11 W1 Sn1 C1 89.64(13)
C15 W1 Sn1 O2 -107.5(15)
C12 W1 Sn1 O2 -80.61(10)
C13 W1 Sn1 O2 -171.31(10)
C14 W1 Sn1 O2 98.40(10)
C11 W1 Sn1 O2 9.31(9)
C15 W1 Sn1 O1 53.5(15)
C12 W1 Sn1 O1 80.41(10)
C13 W1 Sn1 O1 -10.29(9)
C14 W1 Sn1 O1 -100.58(10)
C11 W1 Sn1 O1 170.33(9)
C15 W1 Sn1 P3 160.9(15)
C12 W1 Sn1 P3 -172.17(9)
C13 W1 Sn1 P3 97.13(9)
C14 W1 Sn1 P3 6.84(9)
C11 W1 Sn1 P3 -82.25(9)
C1 Sn1 P3 C41 145.63(13)
O2 Sn1 P3 C41 -137.82(11)
O1 Sn1 P3 C41 67.40(11)
W1 Sn1 P3 C41 -40.87(11)
C1 Sn1 P3 C51 37.41(13)
O2 Sn1 P3 C51 113.95(11)
O1 Sn1 P3 C51 -40.83(11)
W1 Sn1 P3 C51 -149.09(10)
O1" P1 O1 Sn1 94.45(13)
O1' P1 O1 Sn1 -145.10(11)
C2 P1 O1 Sn1 -21.50(16)
C1 Sn1 O1 P1 16.35(13)
O2 Sn1 O1 P1 20.4(2)
P3 Sn1 O1 P1 116.28(11)
W1 Sn1 O1 P1 -110.72(11)
O1 P1 O1' C24 53.5(2)
O1" P1 O1' C24 -179.2(2)
C2 P1 O1' C24 -68.6(2)
O1 P1 O1" C21 58.1(3)
O1' P1 O1" C21 -67.9(2)
C2 P1 O1" C21 176.4(2)
O2' P2 O2 Sn1 111.93(13)
O2" P2 O2 Sn1 -129.41(12)
C6 P2 O2 Sn1 -7.11(17)
C1 Sn1 O2 P2 8.01(14)
O1 Sn1 O2 P2 4.0(3)
P3 Sn1 O2 P2 -94.35(12)
W1 Sn1 O2 P2 135.29(12)
O2 P2 O2' C34 42.1(2)
O2" P2 O2' C34 -81.8(2)
C6 P2 O2' C34 162.3(2)
O2 P2 O2" C31 45.7(2)
O2' P2 O2" C31 170.8(2)
C6 P2 O2" C31 -75.8(2)
O2 Sn1 C1 C6 -7.4(2)
O1 Sn1 C1 C6 170.8(3)
P3 Sn1 C1 C6 76.0(2)
W1 Sn1 C1 C6 -97.7(2)
O2 Sn1 C1 C2 176.5(3)
O1 Sn1 C1 C2 -5.2(2)
P3 Sn1 C1 C2 -100.0(2)
W1 Sn1 C1 C2 86.3(2)
C6 C1 C2 C3 -1.5(4)
Sn1 C1 C2 C3 174.7(2)
C6 C1 C2 P1 178.8(2)
Sn1 C1 C2 P1 -5.0(3)
O1 P1 C2 C3 -161.4(3)
O1" P1 C2 C3 74.8(3)
O1' P1 C2 C3 -35.7(3)
O1 P1 C2 C1 18.3(3)
O1" P1 C2 C1 -105.5(2)
O1' P1 C2 C1 144.0(2)
C1 C2 C3 C4 0.3(5)
P1 C2 C3 C4 180.0(2)
C2 C3 C4 C5 1.1(4)
C2 C3 C4 C7 -178.0(3)
C3 C4 C5 C6 -1.2(5)
C7 C4 C5 C6 177.8(3)
C4 C5 C6 C1 -0.1(5)
C4 C5 C6 P2 179.4(2)
C2 C1 C6 C5 1.4(4)
Sn1 C1 C6 C5 -174.7(2)
C2 C1 C6 P2 -178.1(2)
Sn1 C1 C6 P2 5.7(3)
O2 P2 C6 C5 -178.1(2)
O2' P2 C6 C5 57.7(3)
O2" P2 C6 C5 -53.8(3)
O2 P2 C6 C1 1.4(3)
O2' P2 C6 C1 -122.8(2)
O2" P2 C6 C1 125.6(2)
C5 C4 C7 C8 -117.6(3)
C3 C4 C7 C8 61.4(4)
C5 C4 C7 C9 3.4(4)
C3 C4 C7 C9 -177.6(3)
C5 C4 C7 C10 122.7(3)
C3 C4 C7 C10 -58.3(4)
C15 W1 C11 O11 -6(8)
C12 W1 C11 O11 -98(8)
C13 W1 C11 O11 46(14)
C14 W1 C11 O11 87(8)
Sn1 W1 C11 O11 178(100)
C15 W1 C12 O12 -81(24)
C13 W1 C12 O12 -170(100)
C14 W1 C12 O12 89(24)
C11 W1 C12 O12 9(24)
Sn1 W1 C12 O12 101(24)
C15 W1 C13 O13 -24(10)
C12 W1 C13 O13 68(10)
C14 W1 C13 O13 -117(10)
C11 W1 C13 O13 -76(15)
Sn1 W1 C13 O13 152(10)
C15 W1 C14 O14 123(49)
C12 W1 C14 O14 -47(49)
C13 W1 C14 O14 -147(100)
C11 W1 C14 O14 33(49)
Sn1 W1 C14 O14 -58(49)
C12 W1 C15 O15 -29(6)
C13 W1 C15 O15 62(6)
C14 W1 C15 O15 152(6)
C11 W1 C15 O15 -119(6)
Sn1 W1 C15 O15 -2(8)
P1 O1" C21 C22 -146.1(2)
P1 O1" C21 C23 92.2(3)
P1 O1' C24 C25 -101.4(3)
P1 O1' C24 C26 136.4(2)
P2 O2" C31 C32 -123.7(3)
P2 O2" C31 C33 112.8(3)
P2 O2' C34 C35 109.5(3)
P2 O2' C34 C36 -127.2(2)
C51 P3 C41 C42 77.7(3)
Sn1 P3 C41 C42 -33.9(3)
C51 P3 C41 C46 -103.2(3)
Sn1 P3 C41 C46 145.2(2)
C46 C41 C42 C43 -1.3(5)
P3 C41 C42 C43 177.9(3)
C41 C42 C43 C44 1.7(6)
C42 C43 C44 C45 -0.4(6)
C43 C44 C45 C46 -1.3(6)
C42 C41 C46 C45 -0.4(5)
P3 C41 C46 C45 -179.6(3)
C44 C45 C46 C41 1.7(6)
C41 P3 C51 C52 12.5(3)
Sn1 P3 C51 C52 121.3(3)
C41 P3 C51 C56 -176.2(3)
Sn1 P3 C51 C56 -67.3(3)
C56 C51 C52 C53 -0.5(5)
P3 C51 C52 C53 171.0(3)
C51 C52 C53 C54 1.3(5)
C52 C53 C54 C55 -0.6(5)
C53 C54 C55 C56 -1.0(5)
C54 C55 C56 C51 1.8(5)
C52 C51 C56 C55 -1.0(5)
P3 C51 C56 C55 -173.0(3)
C66 C61 C62 C63 -0.5(5)
C67 C61 C62 C63 177.0(4)
C61 C62 C63 C64 -0.2(6)
C62 C63 C64 C65 0.8(6)
C63 C64 C65 C66 -0.7(6)
C64 C65 C66 C61 0.1(6)
C62 C61 C66 C65 0.5(5)
C67 C61 C66 C65 -176.9(4)
